data_9007986
loop_
_publ_author_name
'Deng, B.'
'Ibers, J. A.'

_publ_section_title
;
 Dicerium disilicate, Ce2[Si2O7]
;
_journal_name_full 'Acta Crystallographica, Section E'
_journal_page_first i76
_journal_page_last i78
_journal_paper_doi 10.1107/S1600536805011049
_journal_volume 61
_journal_year 2005
_chemical_formula_sum 'Ce2 O7 Si2'
_chemical_name_mineral Percleveite-(Ce)
_space_group_IT_number 76
_symmetry_space_group_name_Hall 'P 4w'
_symmetry_space_group_name_H-M 'P 41'
_cell_angle_alpha 90
_cell_angle_beta 90
_cell_angle_gamma 90
_cell_length_a 6.7964
_cell_length_b 6.7964
_cell_length_c 24.7282
_cell_formula_units_Z 8
_cell_volume 1142.222
_database_code_amcsd 0010444
_exptl_crystal_density_diffrn 5.215
_cod_original_formula_sum 'Ce2 Si2 O7'
_cod_database_code 9007986

loop_
_space_group_symop_operation_xyz
x,y,z
-y,x,1/4+z
-x,-y,1/2+z
y,-x,3/4+z

loop_
_atom_site_aniso_label
_atom_site_aniso_U_11
_atom_site_aniso_U_22
_atom_site_aniso_U_33
_atom_site_aniso_U_12
_atom_site_aniso_U_13
_atom_site_aniso_U_23
Ce1 0.00970 0.01010 0.00940 0.00114 -0.00046 0.00082
Ce2 0.00950 0.00960 0.00990 -0.00032 0.00005 0.00008
Ce3 0.00980 0.00960 0.00900 0.00112 -0.00015 0.00028
Ce4 0.00920 0.01100 0.01040 -0.00110 -0.00047 0.00198
Si1 0.00960 0.00710 0.00900 -0.00030 0.00000 -0.00080
Si2 0.00970 0.01000 0.00700 0.00030 0.00090 0.00060
Si3 0.00920 0.00830 0.00820 -0.00060 0.00040 -0.00150
Si4 0.00640 0.00850 0.00940 -0.00040 -0.00050 -0.00210
O1 0.01900 0.00500 0.01100 -0.00100 -0.00200 0.00100
O2 0.00900 0.01100 0.01800 -0.00300 0.00200 -0.00200
O3 0.01100 0.00700 0.01000 0.00300 -0.00100 -0.00300
O4 0.01100 0.00700 0.01300 -0.00300 -0.00200 0.00200
O5 0.00700 0.01500 0.01200 0.00000 -0.00300 0.00000
O6 0.01000 0.01000 0.01200 -0.00200 0.00000 -0.00100
O7 0.01300 0.00800 0.01500 -0.00500 0.00200 0.00100
O8 0.01100 0.01100 0.01000 -0.00100 -0.00100 0.00300
O9 0.01200 0.00600 0.00800 -0.00500 0.00000 -0.00300
O10 0.00900 0.01300 0.01500 -0.00300 0.00200 0.00000
O11 0.01200 0.01200 0.00900 -0.00200 0.00000 -0.00500
O12 0.01500 0.01600 0.00600 0.00800 -0.00500 -0.00300
O13 0.01200 0.01400 0.01000 -0.00100 -0.00200 -0.00100
O14 0.00800 0.01700 0.00700 -0.00100 0.00100 -0.00300

loop_
_atom_site_label
_atom_site_fract_x
_atom_site_fract_y
_atom_site_fract_z
_atom_site_U_iso_or_equiv
Ce1 0.11721 0.23463 0.12562 0.00974
Ce2 0.16750 0.51956 0.36782 0.00966
Ce3 0.33539 0.08110 0.26563 0.00948
Ce4 0.69879 0.23761 0.01578 0.01020
Si1 0.23320 0.15050 0.00002 0.00850
Si2 0.29430 0.00530 0.39499 0.00890
Si3 0.37840 0.25980 0.49333 0.00860
Si4 0.59450 0.30350 0.15184 0.00810
O1 0.04040 0.15330 0.21830 0.01180
O2 0.03970 0.45610 0.59850 0.01270
O3 0.05530 0.28390 0.02470 0.00920
O4 0.12120 0.56620 0.19100 0.01040
O5 0.13300 0.15020 0.36750 0.01130
O6 0.18650 0.20840 0.67230 0.01090
O7 0.23690 0.44070 0.47360 0.01180
O8 0.24310 0.12540 0.53430 0.01070
O9 0.32760 0.42920 0.27560 0.00890
O10 0.38260 0.10880 0.05070 0.01240
O11 0.42860 0.13890 0.17110 0.01090
O12 0.48050 0.48480 0.12480 0.01250
O13 0.71590 0.37080 0.20800 0.01190
O14 0.74870 0.18450 0.11320 0.01060

loop_
_cod_related_entry_id
_cod_related_entry_database
_cod_related_entry_code
1 AMCSD 0010444
